data_4110488
loop_
_publ_author_name
'Pinjing Zhao'
'Christopher D. Incarvito'
'John F. Hartwig'

_publ_section_title
;
 Direct Observation of \b-Aryl Eliminations from Rh(I) Alkoxides
;
_journal_name_full 'Journal of the American Chemical Society'
_journal_page_first 3124
_journal_page_last 3125
_journal_paper_doi 10.1021/ja058550q
_journal_volume 128
_journal_year 2006
_chemical_formula_sum 'C31 H45 O P2 Rh'
_chemical_formula_weight 598.52
_chemical_name_systematic
; 
 ? 
;
_space_group_IT_number 4
_symmetry_cell_setting monoclinic
_symmetry_space_group_name_Hall 'P 2yb'
_symmetry_space_group_name_H-M 'P 1 21 1'
_atom_sites_solution_hydrogens geom
_atom_sites_solution_primary direct
_atom_sites_solution_secondary difmap
_audit_creation_method SHELXL-97
_cell_angle_alpha 90.00
_cell_angle_beta 108.67(3)
_cell_angle_gamma 90.00
_cell_formula_units_Z 2
_cell_length_a 8.8744(18)
_cell_length_b 19.153(4)
_cell_length_c 9.2647(19)
_cell_measurement_temperature 173(2)
_cell_volume 1491.9(6)
_computing_cell_refinement Dezno
_computing_data_collection 'Nonius Collect'
_computing_data_reduction Dezno
_computing_molecular_graphics XP
_computing_publication_material XCIF
_computing_structure_refinement 'SHELXL-97 (Sheldrick, 1997)'
_computing_structure_solution 'SHELXS-97 (Sheldrick, 1990)'
_diffrn_ambient_temperature 173(2)
_diffrn_measured_fraction_theta_full 0.983
_diffrn_measured_fraction_theta_max 0.983
_diffrn_measurement_device_type 'Nonius KappaCCD'
_diffrn_measurement_method '\w scans'
_diffrn_radiation_monochromator graphite
_diffrn_radiation_source 'fine-focus sealed tube'
_diffrn_radiation_type MoK\a
_diffrn_radiation_wavelength 0.71073
_diffrn_reflns_av_R_equivalents 0.0000
_diffrn_reflns_av_sigmaI/netI 0.0701
_diffrn_reflns_limit_h_max 11
_diffrn_reflns_limit_h_min -11
_diffrn_reflns_limit_k_max 25
_diffrn_reflns_limit_k_min -24
_diffrn_reflns_limit_l_max 12
_diffrn_reflns_limit_l_min -12
_diffrn_reflns_number 6708
_diffrn_reflns_theta_full 28.36
_diffrn_reflns_theta_max 28.36
_diffrn_reflns_theta_min 2.55
_exptl_absorpt_coefficient_mu 0.701
_exptl_absorpt_correction_T_max 0.9332
_exptl_absorpt_correction_T_min 0.9332
_exptl_absorpt_correction_type none
_exptl_crystal_colour red
_exptl_crystal_density_diffrn 1.332
_exptl_crystal_description block
_exptl_crystal_F_000 628
_exptl_crystal_size_max 0.10
_exptl_crystal_size_mid 0.10
_exptl_crystal_size_min 0.10
_refine_diff_density_max 0.610
_refine_diff_density_min -0.988
_refine_diff_density_rms 0.094
_refine_ls_abs_structure_details 'Flack H D (1983), Acta Cryst. A39, 876-881'
_refine_ls_abs_structure_Flack 0.38(3)
_refine_ls_extinction_method none
_refine_ls_goodness_of_fit_ref 1.020
_refine_ls_hydrogen_treatment constr
_refine_ls_matrix_type full
_refine_ls_number_parameters 317
_refine_ls_number_reflns 6708
_refine_ls_number_restraints 1
_refine_ls_restrained_S_all 1.020
_refine_ls_R_factor_all 0.0634
_refine_ls_R_factor_gt 0.0431
_refine_ls_shift/su_max 0.014
_refine_ls_shift/su_mean 0.001
_refine_ls_structure_factor_coef Fsqd
_refine_ls_weighting_details 'calc w=1/[\s^2^(Fo^2^)+(0.0500P)^2^+0.0000P] where P=(Fo^2^+2Fc^2^)/3'
_refine_ls_weighting_scheme calc
_refine_ls_wR_factor_gt 0.0877
_refine_ls_wR_factor_ref 0.0948
_reflns_number_gt 5473
_reflns_number_total 6708
_reflns_threshold_expression >2sigma(I)
_cod_data_source_file ja058550qsi20051216_054741.cif
_cod_data_source_block pz08
_cod_original_cell_volume 1491.8(5)
_cod_database_code 4110488

loop_
_symmetry_equiv_pos_as_xyz
'x, y, z'
'-x, y+1/2, -z'

loop_
_atom_site_label
_atom_site_type_symbol
_atom_site_fract_x
_atom_site_fract_y
_atom_site_fract_z
_atom_site_U_iso_or_equiv
_atom_site_adp_type
_atom_site_occupancy
_atom_site_symmetry_multiplicity
_atom_site_calc_flag
_atom_site_refinement_flags
Rh1 Rh 0.65598(3) 0.200239(18) 0.45126(3) 0.02241(9) Uani 1 1 d .
P1 P 0.54985(13) 0.23497(6) 0.21036(12) 0.0268(2) Uani 1 1 d .
P2 P 0.72168(14) 0.30537(6) 0.55348(14) 0.0286(3) Uani 1 1 d .
O1 O 0.7227(3) 0.16006(15) 0.6699(3) 0.0280(7) Uani 1 1 d .
C1 C 0.6658(5) 0.2226(3) 0.0796(5) 0.0398(12) Uani 1 1 d .
H1A H 0.6820 0.1721 0.0682 0.048 Uiso 1 1 calc R
H1B H 0.6045 0.2413 -0.0220 0.048 Uiso 1 1 calc R
C2 C 0.8262(6) 0.2585(4) 0.1346(6) 0.0584(17) Uani 1 1 d .
H2A H 0.8832 0.2505 0.0613 0.088 Uiso 1 1 calc R
H2B H 0.8883 0.2396 0.2341 0.088 Uiso 1 1 calc R
H2C H 0.8109 0.3088 0.1439 0.088 Uiso 1 1 calc R
C3 C 0.4775(6) 0.3252(2) 0.1716(5) 0.0352(11) Uani 1 1 d .
H3A H 0.3942 0.3324 0.2202 0.042 Uiso 1 1 calc R
H3B H 0.5667 0.3569 0.2231 0.042 Uiso 1 1 calc R
C4 C 0.4095(8) 0.3483(3) 0.0060(6) 0.0606(17) Uani 1 1 d .
H4A H 0.3769 0.3973 0.0020 0.091 Uiso 1 1 calc R
H4B H 0.3172 0.3193 -0.0464 0.091 Uiso 1 1 calc R
H4C H 0.4909 0.3431 -0.0441 0.091 Uiso 1 1 calc R
C5 C 0.3697(5) 0.1866(3) 0.1079(6) 0.0414(13) Uani 1 1 d .
H5A H 0.3255 0.2062 0.0040 0.050 Uiso 1 1 calc R
H5B H 0.3990 0.1374 0.0975 0.050 Uiso 1 1 calc R
C6 C 0.2410(5) 0.1879(4) 0.1837(6) 0.0605(19) Uani 1 1 d .
H6A H 0.1489 0.1609 0.1224 0.091 Uiso 1 1 calc R
H6B H 0.2087 0.2363 0.1919 0.091 Uiso 1 1 calc R
H6C H 0.2824 0.1674 0.2858 0.091 Uiso 1 1 calc R
C7 C 0.8533(7) 0.3608(3) 0.4848(6) 0.0503(14) Uani 1 1 d .
H7A H 0.9486 0.3333 0.4874 0.060 Uiso 1 1 calc R
H7B H 0.7973 0.3731 0.3771 0.060 Uiso 1 1 calc R
C8 C 0.9089(9) 0.4295(3) 0.5761(7) 0.074(2) Uani 1 1 d .
H8A H 0.9786 0.4554 0.5318 0.111 Uiso 1 1 calc R
H8B H 0.9671 0.4182 0.6826 0.111 Uiso 1 1 calc R
H8C H 0.8159 0.4582 0.5714 0.111 Uiso 1 1 calc R
C9 C 0.5640(7) 0.3668(3) 0.5587(6) 0.0496(14) Uani 1 1 d .
H9A H 0.6102 0.4025 0.6378 0.059 Uiso 1 1 calc R
H9B H 0.5242 0.3911 0.4593 0.059 Uiso 1 1 calc R
C10 C 0.4259(7) 0.3325(3) 0.5916(7) 0.0547(16) Uani 1 1 d .
H10A H 0.3470 0.3680 0.5935 0.082 Uiso 1 1 calc R
H10B H 0.4637 0.3091 0.6908 0.082 Uiso 1 1 calc R
H10C H 0.3772 0.2981 0.5121 0.082 Uiso 1 1 calc R
C11 C 0.8303(6) 0.2969(3) 0.7550(6) 0.0477(13) Uani 1 1 d .
H11A H 0.8434 0.3437 0.8026 0.057 Uiso 1 1 calc R
H11B H 0.7672 0.2681 0.8034 0.057 Uiso 1 1 calc R
C12 C 0.9925(6) 0.2639(4) 0.7856(6) 0.0591(16) Uani 1 1 d .
H12A H 1.0458 0.2608 0.8958 0.089 Uiso 1 1 calc R
H12B H 1.0565 0.2926 0.7397 0.089 Uiso 1 1 calc R
H12C H 0.9803 0.2170 0.7410 0.089 Uiso 1 1 calc R
C13 C 0.6666(5) 0.0910(2) 0.6422(5) 0.0252(9) Uani 1 1 d .
C14 C 0.6471(5) 0.0781(2) 0.4718(5) 0.0269(10) Uani 1 1 d .
C15 C 0.7793(6) 0.0919(2) 0.4233(5) 0.0314(10) Uani 1 1 d .
H15A H 0.8675 0.1167 0.4888 0.038 Uiso 1 1 calc R
C16 C 0.7834(6) 0.0699(3) 0.2815(5) 0.0372(11) Uani 1 1 d .
H16A H 0.8750 0.0783 0.2522 0.045 Uiso 1 1 calc R
C17 C 0.6536(7) 0.0357(3) 0.1834(6) 0.0464(13) Uani 1 1 d .
H17A H 0.6548 0.0215 0.0856 0.056 Uiso 1 1 calc R
C18 C 0.5228(7) 0.0224(3) 0.2278(6) 0.0456(13) Uani 1 1 d .
H18A H 0.4349 -0.0020 0.1606 0.055 Uiso 1 1 calc R
C19 C 0.5166(5) 0.0437(2) 0.3677(5) 0.0323(10) Uani 1 1 d .
H19A H 0.4235 0.0350 0.3945 0.039 Uiso 1 1 calc R
C20 C 0.7884(5) 0.0402(2) 0.7421(5) 0.0291(10) Uani 1 1 d .
C21 C 0.8098(5) -0.0269(2) 0.6933(6) 0.0354(11) Uani 1 1 d .
H21A H 0.7502 -0.0419 0.5936 0.042 Uiso 1 1 calc R
C22 C 0.9193(6) -0.0718(3) 0.7917(6) 0.0443(13) Uani 1 1 d .
H22A H 0.9339 -0.1174 0.7583 0.053 Uiso 1 1 calc R
C23 C 1.0058(6) -0.0510(3) 0.9353(6) 0.0496(14) Uani 1 1 d .
H23A H 1.0798 -0.0821 1.0013 0.059 Uiso 1 1 calc R
C24 C 0.9852(6) 0.0153(3) 0.9844(6) 0.0433(13) Uani 1 1 d .
H24A H 1.0456 0.0299 1.0841 0.052 Uiso 1 1 calc R
C25 C 0.8770(6) 0.0605(3) 0.8887(5) 0.0357(11) Uani 1 1 d .
H25A H 0.8631 0.1060 0.9236 0.043 Uiso 1 1 calc R
C26 C 0.5074(6) 0.0835(2) 0.6719(5) 0.0305(10) Uani 1 1 d .
C27 C 0.4685(5) 0.0268(3) 0.7467(5) 0.0349(11) Uani 1 1 d .
H27A H 0.5421 -0.0105 0.7799 0.042 Uiso 1 1 calc R
C28 C 0.3233(6) 0.0239(3) 0.7735(5) 0.0422(12) Uani 1 1 d .
H28A H 0.2985 -0.0151 0.8252 0.051 Uiso 1 1 calc R
C29 C 0.2153(6) 0.0773(3) 0.7255(6) 0.0516(15) Uani 1 1 d .
H29A H 0.1168 0.0756 0.7454 0.062 Uiso 1 1 calc R
C30 C 0.2498(6) 0.1324(3) 0.6496(7) 0.0543(15) Uani 1 1 d .
H30A H 0.1740 0.1687 0.6140 0.065 Uiso 1 1 calc R
C31 C 0.3948(5) 0.1360(3) 0.6237(6) 0.0439(12) Uani 1 1 d .
H31A H 0.4177 0.1753 0.5717 0.053 Uiso 1 1 calc R

loop_
_atom_site_aniso_label
_atom_site_aniso_U_11
_atom_site_aniso_U_22
_atom_site_aniso_U_33
_atom_site_aniso_U_23
_atom_site_aniso_U_13
_atom_site_aniso_U_12
Rh1 0.02534(14) 0.02156(14) 0.01999(14) 0.00078(18) 0.00678(10) 0.00073(18)
P1 0.0295(6) 0.0276(6) 0.0212(6) 0.0023(5) 0.0049(5) 0.0006(5)
P2 0.0353(7) 0.0231(6) 0.0267(6) -0.0016(5) 0.0091(5) -0.0021(5)
O1 0.0355(17) 0.0248(16) 0.0219(15) 0.0043(13) 0.0066(12) -0.0018(13)
C1 0.046(3) 0.048(3) 0.026(2) 0.004(2) 0.012(2) 0.003(2)
C2 0.045(3) 0.093(5) 0.042(3) 0.010(3) 0.021(3) -0.005(3)
C3 0.039(3) 0.025(3) 0.034(3) 0.007(2) 0.001(2) 0.001(2)
C4 0.082(4) 0.043(4) 0.037(3) 0.008(3) -0.008(3) 0.000(3)
C5 0.043(3) 0.034(4) 0.040(2) 0.001(2) 0.0027(19) -0.004(2)
C6 0.033(3) 0.076(6) 0.062(3) 0.008(3) 0.001(2) -0.014(3)
C7 0.064(4) 0.043(3) 0.037(3) -0.002(3) 0.006(3) -0.023(3)
C8 0.100(5) 0.057(4) 0.052(4) 0.005(3) 0.006(3) -0.043(4)
C9 0.067(4) 0.035(3) 0.046(3) -0.002(3) 0.017(3) 0.005(3)
C10 0.062(4) 0.052(4) 0.062(4) 0.017(3) 0.035(3) 0.026(3)
C11 0.062(4) 0.043(3) 0.031(3) -0.001(2) 0.005(2) -0.010(3)
C12 0.040(3) 0.080(5) 0.051(4) 0.002(3) 0.005(3) -0.015(3)
C13 0.030(2) 0.021(2) 0.023(2) 0.0024(18) 0.0055(18) 0.0042(17)
C14 0.035(3) 0.016(2) 0.030(3) 0.0056(19) 0.011(2) 0.0048(18)
C15 0.041(3) 0.022(2) 0.033(3) 0.002(2) 0.015(2) 0.0036(19)
C16 0.049(3) 0.032(3) 0.037(3) 0.004(2) 0.023(2) 0.007(2)
C17 0.078(4) 0.029(3) 0.039(3) -0.001(2) 0.028(3) 0.011(3)
C18 0.063(4) 0.032(3) 0.034(3) 0.002(2) 0.003(2) -0.009(2)
C19 0.037(3) 0.029(3) 0.029(3) 0.000(2) 0.008(2) -0.003(2)
C20 0.031(2) 0.029(2) 0.032(3) 0.008(2) 0.016(2) 0.0026(18)
C21 0.036(3) 0.029(3) 0.043(3) 0.005(2) 0.014(2) 0.003(2)
C22 0.050(3) 0.034(3) 0.053(4) 0.015(3) 0.023(3) 0.015(2)
C23 0.044(3) 0.061(4) 0.045(3) 0.026(3) 0.016(3) 0.019(3)
C24 0.041(3) 0.059(4) 0.027(3) 0.011(3) 0.007(2) 0.011(3)
C25 0.041(3) 0.043(3) 0.028(3) 0.007(2) 0.017(2) 0.010(2)
C26 0.037(3) 0.033(3) 0.024(2) -0.001(2) 0.013(2) -0.001(2)
C27 0.035(3) 0.038(3) 0.034(3) 0.004(2) 0.014(2) -0.003(2)
C28 0.038(3) 0.055(3) 0.036(3) 0.008(3) 0.016(2) -0.010(2)
C29 0.035(3) 0.078(4) 0.049(3) -0.007(3) 0.023(3) -0.007(3)
C30 0.033(3) 0.064(4) 0.071(4) 0.006(3) 0.024(3) 0.016(3)
C31 0.038(3) 0.045(3) 0.053(3) 0.011(3) 0.020(2) 0.008(2)

loop_
_atom_type_symbol
_atom_type_description
_atom_type_scat_dispersion_real
_atom_type_scat_dispersion_imag
_atom_type_scat_source
C C 0.0033 0.0016 'International Tables Vol C Tables 4.2.6.8 and 6.1.1.4'
H H 0.0000 0.0000 'International Tables Vol C Tables 4.2.6.8 and 6.1.1.4'
O O 0.0106 0.0060 'International Tables Vol C Tables 4.2.6.8 and 6.1.1.4'
P P 0.1023 0.0942 'International Tables Vol C Tables 4.2.6.8 and 6.1.1.4'
Rh Rh -1.1178 0.9187 'International Tables Vol C Tables 4.2.6.8 and 6.1.1.4'

loop_
_geom_angle_atom_site_label_1
_geom_angle_atom_site_label_2
_geom_angle_atom_site_label_3
_geom_angle
O1 Rh1 P2 88.05(9)
O1 Rh1 P1 171.38(8)
P2 Rh1 P1 97.21(5)
O1 Rh1 C14 63.70(14)
P2 Rh1 C14 151.45(12)
P1 Rh1 C14 111.34(11)
O1 Rh1 C15 77.68(13)
P2 Rh1 C15 139.77(12)
P1 Rh1 C15 102.19(11)
C14 Rh1 C15 34.51(14)
C5 P1 C1 100.0(2)
C5 P1 C3 100.5(2)
C1 P1 C3 103.1(2)
C5 P1 Rh1 112.81(16)
C1 P1 Rh1 118.40(16)
C3 P1 Rh1 119.04(16)
C11 P2 C7 102.8(3)
C11 P2 C9 100.9(3)
C7 P2 C9 102.3(3)
C11 P2 Rh1 109.75(19)
C7 P2 Rh1 119.04(19)
C9 P2 Rh1 119.51(19)
C13 O1 Rh1 101.4(2)
C2 C1 P1 112.6(3)
C4 C3 P1 118.0(4)
C6 C5 P1 114.3(4)
C8 C7 P2 115.2(4)
C10 C9 P2 113.6(4)
C12 C11 P2 113.0(4)
O1 C13 C20 110.3(3)
O1 C13 C26 110.4(3)
C20 C13 C26 110.2(3)
O1 C13 C14 104.7(3)
C20 C13 C14 110.0(3)
C26 C13 C14 111.1(3)
C15 C14 C19 117.0(4)
C15 C14 C13 117.5(4)
C19 C14 C13 124.7(4)
C15 C14 Rh1 74.6(2)
C19 C14 Rh1 116.9(3)
C13 C14 Rh1 85.9(2)
C16 C15 C14 121.4(4)
C16 C15 Rh1 121.0(3)
C14 C15 Rh1 70.9(2)
C17 C16 C15 119.7(4)
C18 C17 C16 119.9(5)
C19 C18 C17 121.3(5)
C18 C19 C14 120.7(4)
C25 C20 C21 118.8(4)
C25 C20 C13 118.9(4)
C21 C20 C13 122.3(4)
C20 C21 C22 119.6(5)
C23 C22 C21 120.9(5)
C22 C23 C24 119.8(5)
C23 C24 C25 120.2(5)
C24 C25 C20 120.7(5)
C31 C26 C27 117.3(4)
C31 C26 C13 119.0(4)
C27 C26 C13 123.7(4)
C26 C27 C28 120.8(5)
C29 C28 C27 120.3(5)
C30 C29 C28 119.8(5)
C29 C30 C31 120.3(5)
C30 C31 C26 121.5(5)

loop_
_geom_bond_atom_site_label_1
_geom_bond_atom_site_label_2
_geom_bond_distance
Rh1 O1 2.069(3)
Rh1 P2 2.2220(12)
Rh1 P1 2.2282(13)
Rh1 C14 2.350(4)
Rh1 C15 2.398(4)
P1 C5 1.829(5)
P1 C1 1.839(4)
P1 C3 1.839(5)
P2 C11 1.813(5)
P2 C7 1.837(5)
P2 C9 1.841(5)
O1 C13 1.407(5)
C1 C2 1.515(7)
C3 C4 1.523(7)
C5 C6 1.521(6)
C7 C8 1.557(8)
C9 C10 1.505(8)
C11 C12 1.513(8)
C13 C20 1.528(6)
C13 C26 1.530(6)
C13 C14 1.552(6)
C14 C15 1.409(6)
C14 C19 1.411(6)
C15 C16 1.391(6)
C16 C17 1.382(7)
C17 C18 1.374(7)
C18 C19 1.376(7)
C20 C25 1.389(7)
C20 C21 1.395(6)
C21 C22 1.396(7)
C22 C23 1.365(8)
C23 C24 1.380(8)
C24 C25 1.383(7)
C26 C31 1.387(7)
C26 C27 1.390(6)
C27 C28 1.389(6)
C28 C29 1.374(8)
C29 C30 1.357(8)
C30 C31 1.384(6)
